data_7118032
loop_
_publ_author_name
'Chang Won Kang'
'Matthew P. Sarnowski'
'Sujeewa Ranatunga'
'Lukasz Wojtas'
'Rainer S. Metcalf'
'Wayne C. Guida'
'Juan R. Del Valle'

_publ_section_title
;
 Beta-Strand mimics based on tetrahydropyridazinedione (tpd) peptide
 stitching
;
_journal_name_full Chem.Commun.
_journal_page_first 16259
_journal_paper_doi 10.1039/C5cc07189E
_journal_volume 51
_journal_year 2015
_chemical_absolute_configuration ad
_chemical_formula_moiety 'C32 H34 N4 O5'
_chemical_formula_sum 'C32 H34 N4 O5'
_chemical_formula_weight 554.63
_chemical_name_systematic 11
_space_group_crystal_system orthorhombic
_space_group_IT_number 19
_space_group_name_Hall 'P 2ac 2ab'
_space_group_name_H-M_alt 'P 21 21 21'
_symmetry_space_group_name_Hall 'P 2ac 2ab'
_symmetry_space_group_name_H-M 'P 21 21 21'
_atom_sites_solution_hydrogens mixed
_audit_creation_date 2015-06-17
_audit_creation_method
;
Olex2 1.2
(compiled 2015.01.26 svn.r3150 for OlexSys, GUI svn.r4998)
;
_audit_update_record
;
2015-08-26 deposited with the CCDC.
2015-09-11 downloaded from the CCDC.
;
_cell_angle_alpha 90
_cell_angle_beta 90
_cell_angle_gamma 90
_cell_formula_units_Z 4
_cell_length_a 11.0349(3)
_cell_length_b 14.8582(3)
_cell_length_c 17.2323(4)
_cell_measurement_reflns_used 9953
_cell_measurement_temperature 100(2)
_cell_measurement_theta_max 74.60
_cell_measurement_theta_min 3.93
_cell_volume 2825.39(12)
_computing_cell_refinement 'SAINT v8.34A (Bruker, 2013)'
_computing_data_reduction 'SAINT v8.34A (Bruker, 2013)'
_computing_molecular_graphics 'Olex2 (Dolomanov et al., 2009)'
_computing_publication_material 'Olex2 (Dolomanov et al., 2009)'
_computing_structure_refinement 'XL (Sheldrick, 2008)'
_diffrn_ambient_temperature 100.0
_diffrn_measured_fraction_theta_full 1.000
_diffrn_measured_fraction_theta_max 0.999
_diffrn_measurement_device_type 'Bruker D8 Venture PHOTON 100 CMOS'
_diffrn_measurement_method 'omega scans'
_diffrn_radiation_monochromator mirrors
_diffrn_radiation_type CuK\a
_diffrn_radiation_wavelength 1.54178
_diffrn_reflns_av_R_equivalents 0.0395
_diffrn_reflns_av_unetI/netI 0.0196
_diffrn_reflns_laue_measured_fraction_full 1.000
_diffrn_reflns_laue_measured_fraction_max 0.999
_diffrn_reflns_limit_h_max 12
_diffrn_reflns_limit_h_min -13
_diffrn_reflns_limit_k_max 18
_diffrn_reflns_limit_k_min -18
_diffrn_reflns_limit_l_max 21
_diffrn_reflns_limit_l_min -21
_diffrn_reflns_number 42988
_diffrn_reflns_point_group_measured_fraction_full 1.000
_diffrn_reflns_point_group_measured_fraction_max 0.998
_diffrn_reflns_theta_full 67.679
_diffrn_reflns_theta_max 74.687
_diffrn_reflns_theta_min 3.928
_diffrn_source 'INCOATEC Imus micro-focus source'
_diffrn_standards_number 0
_exptl_absorpt_coefficient_mu 0.724
_exptl_absorpt_correction_T_max 0.7538
_exptl_absorpt_correction_T_min 0.6666
_exptl_absorpt_correction_type multi-scan
_exptl_absorpt_process_details
;
SADABS-2014/5 (Bruker,2014/5) was used for absorption correction.
wR2(int) was 0.1224 before and 0.0601 after correction.
The Ratio of minimum to maximum transmission is 0.8843.
The \l/2 correction factor is 0.00150.
;
_exptl_crystal_colour colorless
_exptl_crystal_density_diffrn 1.304
_exptl_crystal_description block
_exptl_crystal_F_000 1176
_exptl_crystal_size_max 0.14
_exptl_crystal_size_mid 0.06
_exptl_crystal_size_min 0.04
_refine_diff_density_max 0.231
_refine_diff_density_min -0.221
_refine_diff_density_rms 0.043
_refine_ls_abs_structure_details
;
 Flack x determined using 2372 quotients [(I+)-(I-)]/[(I+)+(I-)]
 (Parsons, Flack and Wagner, Acta Cryst. B69 (2013) 249-259).
;
_refine_ls_abs_structure_Flack 0.07(5)
_refine_ls_extinction_coef .
_refine_ls_extinction_method none
_refine_ls_goodness_of_fit_ref 1.085
_refine_ls_hydrogen_treatment mixed
_refine_ls_matrix_type full
_refine_ls_number_parameters 384
_refine_ls_number_reflns 5797
_refine_ls_number_restraints 0
_refine_ls_restrained_S_all 1.085
_refine_ls_R_factor_all 0.0312
_refine_ls_R_factor_gt 0.0294
_refine_ls_shift/su_max 0.000
_refine_ls_shift/su_mean 0.000
_refine_ls_structure_factor_coef Fsqd
_refine_ls_weighting_details 'w=1/[\s^2^(Fo^2^)+(0.0326P)^2^+0.5905P] where P=(Fo^2^+2Fc^2^)/3'
_refine_ls_weighting_scheme calc
_refine_ls_wR_factor_gt 0.0697
_refine_ls_wR_factor_ref 0.0707
_reflns_Friedel_coverage 0.777
_reflns_friedel_fraction_full 1.000
_reflns_friedel_fraction_max 0.997
_reflns_number_gt 5566
_reflns_number_total 5797
_reflns_threshold_expression 'I > 2\s(I)'
_cod_data_source_file c5cc07189e2.cif
_cod_data_source_block ms_2_39
_cod_database_code 7118032
_shelx_space_group_comment
;
The symmetry employed for this shelxl refinement is uniquely defined
by the following loop, which should always be used as a source of
symmetry information in preference to the above space-group names.
They are only intended as comments.
;
_shelx_estimated_absorpt_t_max 0.972
_shelx_estimated_absorpt_t_min 0.905
_olex2_refinement_description
;
1. Fixed Uiso
 At 1.2 times of:
  All C(H) groups, All C(H,H) groups
 At 1.5 times of:
  All C(H,H,H) groups
2.a Ternary CH refined with riding coordinates:
 C5(H5), C9(H9), C11(H11), C25(H25)
2.b Secondary CH2 refined with riding coordinates:
 C8(H8A,H8B), C10(H10A,H10B), C14(H14A,H14B), C16(H16A,H16B)
2.c Aromatic/amide H refined with riding coordinates:
 C15(H15), C17(H17), C19(H19), C20(H20), C21(H21), C22(H22), C23(H23),
 C24(H24), C26(H26), C28(H28), C29(H29), C30(H30), C32(H32)
2.d Idealised Me refined as rotating group:
 C27(H27A,H27B,H27C), C31(H31A,H31B,H31C)
;
_shelx_shelxl_version_number 2014/7
_olex2_submission_special_instructions 'No special instructions were received'

loop_
_space_group_symop_operation_xyz
'x, y, z'
'-x+1/2, -y, z+1/2'
'-x, y+1/2, -z+1/2'
'x+1/2, -y+1/2, -z'

loop_
_atom_site_label
_atom_site_type_symbol
_atom_site_fract_x
_atom_site_fract_y
_atom_site_fract_z
_atom_site_U_iso_or_equiv
_atom_site_adp_type
_atom_site_occupancy
_atom_site_site_symmetry_order
_atom_site_calc_flag
_atom_site_refinement_flags_posn
_atom_site_refinement_flags_adp
_atom_site_refinement_flags_occupancy
_atom_site_disorder_assembly
_atom_site_disorder_group
O1 O 0.60702(10) 0.67846(8) 0.54249(7) 0.0178(2) Uani 1 1 d . . . . .
O2 O 0.72125(11) 0.41091(8) 0.45721(8) 0.0183(2) Uani 1 1 d . . . . .
O3 O 0.27573(11) 0.83391(9) 0.59129(7) 0.0204(3) Uani 1 1 d . . . . .
O4 O 0.51951(11) 0.39064(8) 0.47768(8) 0.0229(3) Uani 1 1 d . . . . .
O5 O 0.21015(11) 0.63015(9) 0.37420(9) 0.0271(3) Uani 1 1 d . . . . .
N1 N 0.43007(12) 0.73096(9) 0.49531(9) 0.0149(3) Uani 1 1 d . . . . .
N2 N 0.59914(13) 0.52899(10) 0.45375(10) 0.0187(3) Uani 1 1 d . . . . .
N3 N 0.31907(13) 0.71209(10) 0.45866(9) 0.0173(3) Uani 1 1 d . . . . .
N4 N 0.44228(14) 0.90614(11) 0.63713(9) 0.0208(3) Uani 1 1 d . . . . .
C1 C 0.51361(14) 0.66554(11) 0.50604(9) 0.0141(3) Uani 1 1 d . . . . .
C2 C 0.60523(15) 0.43928(11) 0.46428(10) 0.0168(3) Uani 1 1 d . . . . .
C3 C 0.38387(16) 0.85370(11) 0.58665(10) 0.0163(3) Uani 1 1 d . . . . .
C4 C 0.30828(15) 0.64823(12) 0.40314(10) 0.0185(4) Uani 1 1 d . . . . .
C5 C 0.48704(14) 0.57716(11) 0.46355(10) 0.0161(3) Uani 1 1 d . . . . .
H5 H 0.4310 0.5401 0.4960 0.019 Uiso 1 1 calc R . . . .
C6 C 0.96667(16) 0.34290(12) 0.50428(11) 0.0210(4) Uani 1 1 d . . . . .
C7 C 0.47583(17) 0.86402(12) 0.37041(11) 0.0201(3) Uani 1 1 d . . . . .
C8 C 0.42287(16) 0.88907(11) 0.44826(10) 0.0183(3) Uani 1 1 d . . . . .
H8A H 0.3335 0.8909 0.4434 0.022 Uiso 1 1 calc R . . . .
H8B H 0.4505 0.9505 0.4619 0.022 Uiso 1 1 calc R . . . .
C9 C 0.45608(14) 0.82522(11) 0.51509(10) 0.0154(3) Uani 1 1 d . . . . .
H9 H 0.5445 0.8314 0.5266 0.018 Uiso 1 1 calc R . . . .
C10 C 0.73916(16) 0.31592(11) 0.47303(12) 0.0211(4) Uani 1 1 d . . . . .
H10A H 0.6858 0.2794 0.4393 0.025 Uiso 1 1 calc R . . . .
H10B H 0.7187 0.3026 0.5278 0.025 Uiso 1 1 calc R . . . .
C11 C 0.87083(16) 0.29310(12) 0.45741(11) 0.0202(4) Uani 1 1 d . . . . .
H11 H 0.8810 0.2276 0.4690 0.024 Uiso 1 1 calc R . . . .
C12 C 1.02671(17) 0.35012(12) 0.37450(11) 0.0230(4) Uani 1 1 d . . . . .
C13 C 1.05905(17) 0.37315(12) 0.45527(12) 0.0226(4) Uani 1 1 d . . . . .
C14 C 0.42478(16) 0.59850(13) 0.38621(11) 0.0201(4) Uani 1 1 d . . . . .
H14A H 0.4785 0.6362 0.3536 0.024 Uiso 1 1 calc R . . . .
H14B H 0.4072 0.5421 0.3578 0.024 Uiso 1 1 calc R . . . .
C15 C 0.97489(19) 0.35645(13) 0.58356(12) 0.0264(4) Uani 1 1 d . . . . .
H15 H 0.9124 0.3361 0.6172 0.032 Uiso 1 1 calc R . . . .
C16 C 0.37996(17) 0.94889(13) 0.70226(11) 0.0224(4) Uani 1 1 d . . . . .
H16A H 0.2914 0.9437 0.6941 0.027 Uiso 1 1 calc R . . . .
H16B H 0.4006 1.0137 0.7028 0.027 Uiso 1 1 calc R . . . .
C17 C 0.85856(19) 0.28281(13) 0.30578(12) 0.0276(4) Uani 1 1 d . . . . .
H17 H 0.7806 0.2557 0.3059 0.033 Uiso 1 1 calc R . . . .
C18 C 0.91343(17) 0.30729(11) 0.37497(11) 0.0216(4) Uani 1 1 d . . . . .
C19 C 0.9187(2) 0.29832(14) 0.23644(12) 0.0328(5) Uani 1 1 d . . . . .
H19 H 0.8815 0.2819 0.1888 0.039 Uiso 1 1 calc R . . . .
C20 C 1.1684(2) 0.42993(14) 0.56464(14) 0.0334(5) Uani 1 1 d . . . . .
H20 H 1.2372 0.4595 0.5859 0.040 Uiso 1 1 calc R . . . .
C21 C 0.59130(19) 0.82906(15) 0.36217(12) 0.0310(4) Uani 1 1 d . . . . .
H21 H 0.6394 0.8183 0.4069 0.037 Uiso 1 1 calc R . . . .
C22 C 1.0768(2) 0.40071(14) 0.61340(13) 0.0328(5) Uani 1 1 d . . . . .
H22 H 1.0831 0.4108 0.6677 0.039 Uiso 1 1 calc R . . . .
C23 C 1.0879(2) 0.36474(13) 0.30504(13) 0.0297(4) Uani 1 1 d . . . . .
H23 H 1.1654 0.3925 0.3046 0.036 Uiso 1 1 calc R . . . .
C24 C 1.16083(18) 0.41655(14) 0.48495(13) 0.0289(4) Uani 1 1 d . . . . .
H24 H 1.2237 0.4366 0.4515 0.035 Uiso 1 1 calc R . . . .
C25 C 0.4115(2) 0.90865(14) 0.78084(11) 0.0297(4) Uani 1 1 d . . . . .
H25 H 0.3977 0.8422 0.7784 0.036 Uiso 1 1 calc R . . . .
C26 C 0.6380(2) 0.80942(16) 0.28872(14) 0.0381(5) Uani 1 1 d . . . . .
H26 H 0.7163 0.7835 0.2841 0.046 Uiso 1 1 calc R . . . .
C27 C 0.5425(2) 0.92537(14) 0.80409(14) 0.0360(5) Uani 1 1 d . . . . .
H27A H 0.5965 0.9023 0.7636 0.054 Uiso 1 1 calc GR . . . .
H27B H 0.5595 0.8944 0.8531 0.054 Uiso 1 1 calc GR . . . .
H27C H 0.5558 0.9901 0.8106 0.054 Uiso 1 1 calc GR . . . .
C28 C 1.0326(2) 0.33769(14) 0.23609(12) 0.0339(5) Uani 1 1 d . . . . .
H28 H 1.0737 0.3464 0.1882 0.041 Uiso 1 1 calc R . . . .
C29 C 0.5714(2) 0.82738(16) 0.22317(13) 0.0402(6) Uani 1 1 d . . . . .
H29 H 0.6050 0.8172 0.1732 0.048 Uiso 1 1 calc R . . . .
C30 C 0.4078(2) 0.87717(17) 0.30352(13) 0.0372(5) Uani 1 1 d . . . . .
H30 H 0.3269 0.8983 0.3078 0.045 Uiso 1 1 calc R . . . .
C31 C 0.3266(3) 0.94830(18) 0.84161(13) 0.0456(6) Uani 1 1 d . . . . .
H31A H 0.3420 1.0130 0.8466 0.068 Uiso 1 1 calc GR . . . .
H31B H 0.3408 0.9188 0.8917 0.068 Uiso 1 1 calc GR . . . .
H31C H 0.2423 0.9386 0.8256 0.068 Uiso 1 1 calc GR . . . .
C32 C 0.4557(2) 0.8601(2) 0.23074(13) 0.0477(7) Uani 1 1 d . . . . .
H32 H 0.4082 0.8711 0.1858 0.057 Uiso 1 1 calc R . . . .
H2 H 0.661(2) 0.5588(14) 0.4441(12) 0.016(5) Uiso 1 1 d . . . . .
H3 H 0.256(2) 0.7442(15) 0.4754(13) 0.024(6) Uiso 1 1 d . . . . .
H4 H 0.523(2) 0.9137(16) 0.6325(14) 0.028(6) Uiso 1 1 d . . . . .

loop_
_atom_site_aniso_label
_atom_site_aniso_U_11
_atom_site_aniso_U_22
_atom_site_aniso_U_33
_atom_site_aniso_U_23
_atom_site_aniso_U_13
_atom_site_aniso_U_12
O1 0.0137(5) 0.0184(6) 0.0212(6) 0.0008(5) -0.0028(5) 0.0001(4)
O2 0.0147(5) 0.0116(5) 0.0286(6) 0.0017(5) -0.0001(5) 0.0027(4)
O3 0.0151(6) 0.0223(6) 0.0239(6) -0.0036(5) 0.0017(5) 0.0006(5)
O4 0.0176(6) 0.0160(6) 0.0351(8) 0.0013(5) 0.0012(5) -0.0032(5)
O5 0.0158(6) 0.0289(7) 0.0368(8) -0.0086(6) -0.0087(6) 0.0015(5)
N1 0.0104(6) 0.0150(7) 0.0193(7) -0.0019(5) -0.0014(5) 0.0003(5)
N2 0.0098(6) 0.0124(7) 0.0339(8) 0.0004(6) 0.0017(6) -0.0006(5)
N3 0.0092(6) 0.0183(7) 0.0242(7) -0.0039(6) -0.0012(6) 0.0021(5)
N4 0.0167(8) 0.0252(8) 0.0204(8) -0.0053(6) 0.0018(6) -0.0016(6)
C1 0.0125(7) 0.0148(8) 0.0149(7) 0.0025(6) 0.0032(6) 0.0000(6)
C2 0.0153(8) 0.0155(8) 0.0196(8) -0.0014(6) -0.0015(7) 0.0006(6)
C3 0.0165(8) 0.0135(8) 0.0190(8) 0.0013(6) -0.0011(6) 0.0019(6)
C4 0.0150(8) 0.0188(8) 0.0218(9) 0.0003(7) -0.0008(7) 0.0014(6)
C5 0.0105(7) 0.0136(8) 0.0242(8) 0.0000(6) 0.0016(7) 0.0001(6)
C6 0.0213(8) 0.0132(8) 0.0285(9) 0.0012(7) -0.0050(7) 0.0068(7)
C7 0.0245(9) 0.0153(8) 0.0203(8) 0.0013(7) 0.0021(7) -0.0033(7)
C8 0.0183(8) 0.0159(8) 0.0207(9) 0.0010(6) 0.0009(7) 0.0018(6)
C9 0.0135(7) 0.0137(8) 0.0188(8) -0.0016(6) 0.0003(6) 0.0000(6)
C10 0.0217(8) 0.0109(8) 0.0307(10) 0.0023(7) -0.0024(7) 0.0018(6)
C11 0.0224(9) 0.0133(8) 0.0250(9) 0.0001(7) -0.0036(7) 0.0044(6)
C12 0.0240(9) 0.0160(8) 0.0288(9) 0.0001(7) -0.0029(8) 0.0061(7)
C13 0.0224(9) 0.0166(8) 0.0287(10) 0.0007(7) -0.0044(8) 0.0062(7)
C14 0.0157(8) 0.0221(8) 0.0226(9) -0.0061(7) -0.0020(7) 0.0019(7)
C15 0.0288(10) 0.0236(9) 0.0267(10) 0.0034(8) -0.0016(8) 0.0087(8)
C16 0.0216(9) 0.0242(9) 0.0213(9) -0.0046(7) 0.0024(7) -0.0008(7)
C17 0.0320(11) 0.0176(9) 0.0331(11) -0.0049(8) -0.0062(9) 0.0061(8)
C18 0.0236(9) 0.0136(8) 0.0277(9) -0.0011(7) -0.0036(8) 0.0075(7)
C19 0.0491(13) 0.0224(9) 0.0270(10) -0.0048(8) -0.0079(9) 0.0080(9)
C20 0.0296(11) 0.0258(10) 0.0448(13) -0.0048(9) -0.0166(9) 0.0025(8)
C21 0.0299(10) 0.0361(11) 0.0269(10) 0.0070(9) 0.0070(8) 0.0067(9)
C22 0.0413(12) 0.0291(10) 0.0279(10) -0.0034(8) -0.0137(9) 0.0121(9)
C23 0.0327(11) 0.0219(9) 0.0344(11) 0.0013(8) 0.0030(9) 0.0052(8)
C24 0.0234(10) 0.0234(10) 0.0399(11) 0.0013(9) -0.0054(8) 0.0015(8)
C25 0.0437(12) 0.0217(9) 0.0237(9) -0.0004(7) 0.0011(9) -0.0048(9)
C26 0.0401(13) 0.0363(12) 0.0378(12) 0.0041(10) 0.0177(10) 0.0063(10)
C27 0.0526(14) 0.0226(10) 0.0328(11) -0.0011(9) -0.0161(10) 0.0043(9)
C28 0.0515(14) 0.0231(9) 0.0269(10) 0.0007(8) 0.0064(9) 0.0101(10)
C29 0.0562(15) 0.0407(12) 0.0237(10) -0.0075(9) 0.0137(10) -0.0150(11)
C30 0.0266(11) 0.0582(15) 0.0269(10) 0.0027(10) -0.0041(9) -0.0057(10)
C31 0.0665(18) 0.0469(14) 0.0232(11) -0.0029(10) 0.0140(11) -0.0090(13)
C32 0.0442(14) 0.0762(19) 0.0227(11) -0.0019(11) -0.0052(9) -0.0196(14)

loop_
_atom_type_symbol
_atom_type_description
_atom_type_scat_dispersion_real
_atom_type_scat_dispersion_imag
_atom_type_scat_source
C C 0.0181 0.0091 'International Tables Vol C Tables 4.2.6.8 and 6.1.1.4'
H H 0.0000 0.0000 'International Tables Vol C Tables 4.2.6.8 and 6.1.1.4'
N N 0.0311 0.0180 'International Tables Vol C Tables 4.2.6.8 and 6.1.1.4'
O O 0.0492 0.0322 'International Tables Vol C Tables 4.2.6.8 and 6.1.1.4'

loop_
_geom_angle_atom_site_label_1
_geom_angle_atom_site_label_2
_geom_angle_atom_site_label_3
_geom_angle
_geom_angle_site_symmetry_1
_geom_angle_site_symmetry_3
C2 O2 C10 114.52(13) . .
N3 N1 C9 117.66(13) . .
C1 N1 N3 120.78(14) . .
C1 N1 C9 121.34(14) . .
C2 N2 C5 121.28(15) . .
C2 N2 H2 120.8(14) . .
C5 N2 H2 117.8(14) . .
N1 N3 H3 115.4(15) . .
C4 N3 N1 122.29(14) . .
C4 N3 H3 122.3(15) . .
C3 N4 C16 121.82(16) . .
C3 N4 H4 119.4(15) . .
C16 N4 H4 118.7(15) . .
O1 C1 N1 122.15(15) . .
O1 C1 C5 122.80(14) . .
N1 C1 C5 114.86(14) . .
O4 C2 O2 124.71(15) . .
O4 C2 N2 125.21(16) . .
N2 C2 O2 110.08(14) . .
O3 C3 N4 124.42(17) . .
O3 C3 C9 119.45(15) . .
N4 C3 C9 115.86(15) . .
O5 C4 N3 121.39(16) . .
O5 C4 C14 124.58(16) . .
N3 C4 C14 113.86(15) . .
N2 C5 C1 108.54(13) . .
N2 C5 H5 108.9 . .
N2 C5 C14 112.72(15) . .
C1 C5 H5 108.9 . .
C1 C5 C14 108.91(13) . .
C14 C5 H5 108.9 . .
C13 C6 C11 110.02(16) . .
C15 C6 C11 129.78(18) . .
C15 C6 C13 120.12(18) . .
C21 C7 C8 122.70(17) . .
C21 C7 C30 117.71(19) . .
C30 C7 C8 119.58(17) . .
C7 C8 H8A 108.5 . .
C7 C8 H8B 108.5 . .
C7 C8 C9 114.93(14) . .
H8A C8 H8B 107.5 . .
C9 C8 H8A 108.5 . .
C9 C8 H8B 108.5 . .
N1 C9 C3 110.44(13) . .
N1 C9 C8 111.59(14) . .
N1 C9 H9 108.9 . .
C3 C9 C8 108.03(13) . .
C3 C9 H9 108.9 . .
C8 C9 H9 108.9 . .
O2 C10 H10A 110.0 . .
O2 C10 H10B 110.0 . .
O2 C10 C11 108.35(14) . .
H10A C10 H10B 108.4 . .
C11 C10 H10A 110.0 . .
C11 C10 H10B 110.0 . .
C6 C11 H11 106.8 . .
C10 C11 C6 117.57(15) . .
C10 C11 H11 106.8 . .
C18 C11 C6 102.40(15) . .
C18 C11 C10 115.70(15) . .
C18 C11 H11 106.8 . .
C18 C12 C13 108.36(17) . .
C23 C12 C13 131.10(18) . .
C23 C12 C18 120.54(19) . .
C6 C13 C12 108.58(16) . .
C24 C13 C6 121.00(19) . .
C24 C13 C12 130.42(19) . .
C4 C14 C5 108.34(14) . .
C4 C14 H14A 110.0 . .
C4 C14 H14B 110.0 . .
C5 C14 H14A 110.0 . .
C5 C14 H14B 110.0 . .
H14A C14 H14B 108.4 . .
C6 C15 H15 120.5 . .
C6 C15 C22 118.9(2) . .
C22 C15 H15 120.5 . .
N4 C16 H16A 108.8 . .
N4 C16 H16B 108.8 . .
N4 C16 C25 113.90(16) . .
H16A C16 H16B 107.7 . .
C25 C16 H16A 108.8 . .
C25 C16 H16B 108.8 . .
C18 C17 H17 120.4 . .
C18 C17 C19 119.3(2) . .
C19 C17 H17 120.4 . .
C12 C18 C11 110.24(16) . .
C17 C18 C11 129.51(18) . .
C17 C18 C12 120.23(19) . .
C17 C19 H19 119.7 . .
C17 C19 C28 120.5(2) . .
C28 C19 H19 119.7 . .
C22 C20 H20 119.6 . .
C22 C20 C24 120.7(2) . .
C24 C20 H20 119.6 . .
C7 C21 H21 119.6 . .
C7 C21 C26 120.7(2) . .
C26 C21 H21 119.6 . .
C15 C22 H22 119.6 . .
C20 C22 C15 120.7(2) . .
C20 C22 H22 119.6 . .
C12 C23 H23 120.8 . .
C12 C23 C28 118.4(2) . .
C28 C23 H23 120.8 . .
C13 C24 H24 120.7 . .
C20 C24 C13 118.5(2) . .
C20 C24 H24 120.7 . .
C16 C25 H25 108.5 . .
C16 C25 C31 108.61(19) . .
C27 C25 C16 112.83(17) . .
C27 C25 H25 108.5 . .
C27 C25 C31 109.9(2) . .
C31 C25 H25 108.5 . .
C21 C26 H26 119.8 . .
C29 C26 C21 120.4(2) . .
C29 C26 H26 119.8 . .
C25 C27 H27A 109.5 . .
C25 C27 H27B 109.5 . .
C25 C27 H27C 109.5 . .
H27A C27 H27B 109.5 . .
H27A C27 H27C 109.5 . .
H27B C27 H27C 109.5 . .
C19 C28 C23 120.9(2) . .
C19 C28 H28 119.5 . .
C23 C28 H28 119.5 . .
C26 C29 H29 120.4 . .
C32 C29 C26 119.2(2) . .
C32 C29 H29 120.4 . .
C7 C30 H30 119.3 . .
C32 C30 C7 121.3(2) . .
C32 C30 H30 119.3 . .
C25 C31 H31A 109.5 . .
C25 C31 H31B 109.5 . .
C25 C31 H31C 109.5 . .
H31A C31 H31B 109.5 . .
H31A C31 H31C 109.5 . .
H31B C31 H31C 109.5 . .
C29 C32 C30 120.4(2) . .
C29 C32 H32 119.8 . .
C30 C32 H32 119.8 . .

loop_
_geom_bond_atom_site_label_1
_geom_bond_atom_site_label_2
_geom_bond_distance
_geom_bond_site_symmetry_2
O1 C1 1.222(2) .
O2 C2 1.353(2) .
O2 C10 1.4510(19) .
O3 C3 1.232(2) .
O4 C2 1.213(2) .
O5 C4 1.222(2) .
N1 N3 1.4064(19) .
N1 C1 1.352(2) .
N1 C9 1.470(2) .
N2 C2 1.347(2) .
N2 C5 1.439(2) .
N2 H2 0.83(2) .
N3 C4 1.353(2) .
N3 H3 0.89(2) .
N4 C3 1.334(2) .
N4 C16 1.461(2) .
N4 H4 0.90(3) .
C1 C5 1.532(2) .
C3 C9 1.528(2) .
C4 C14 1.511(2) .
C5 H5 1.0000 .
C5 C14 1.533(2) .
C6 C11 1.523(3) .
C6 C13 1.398(3) .
C6 C15 1.384(3) .
C7 C8 1.510(2) .
C7 C21 1.383(3) .
C7 C30 1.389(3) .
C8 H8A 0.9900 .
C8 H8B 0.9900 .
C8 C9 1.536(2) .
C9 H9 1.0000 .
C10 H10A 0.9900 .
C10 H10B 0.9900 .
C10 C11 1.516(2) .
C11 H11 1.0000 .
C11 C18 1.511(3) .
C12 C13 1.477(3) .
C12 C18 1.403(3) .
C12 C23 1.391(3) .
C13 C24 1.392(3) .
C14 H14A 0.9900 .
C14 H14B 0.9900 .
C15 H15 0.9500 .
C15 C22 1.400(3) .
C16 H16A 0.9900 .
C16 H16B 0.9900 .
C16 C25 1.521(3) .
C17 H17 0.9500 .
C17 C18 1.386(3) .
C17 C19 1.386(3) .
C19 H19 0.9500 .
C19 C28 1.387(3) .
C20 H20 0.9500 .
C20 C22 1.384(3) .
C20 C24 1.390(3) .
C21 H21 0.9500 .
C21 C26 1.397(3) .
C22 H22 0.9500 .
C23 H23 0.9500 .
C23 C28 1.394(3) .
C24 H24 0.9500 .
C25 H25 1.0000 .
C25 C27 1.520(3) .
C25 C31 1.524(3) .
C26 H26 0.9500 .
C26 C29 1.374(4) .
C27 H27A 0.9800 .
C27 H27B 0.9800 .
C27 H27C 0.9800 .
C28 H28 0.9500 .
C29 H29 0.9500 .
C29 C32 1.372(4) .
C30 H30 0.9500 .
C30 C32 1.384(3) .
C31 H31A 0.9800 .
C31 H31B 0.9800 .
C31 H31C 0.9800 .
C32 H32 0.9500 .

loop_
_geom_torsion_atom_site_label_1
_geom_torsion_atom_site_label_2
_geom_torsion_atom_site_label_3
_geom_torsion_atom_site_label_4
_geom_torsion
_geom_torsion_site_symmetry_1
_geom_torsion_site_symmetry_2
_geom_torsion_site_symmetry_3
_geom_torsion_site_symmetry_4
O1 C1 C5 N2 -17.8(2) . . . .
O1 C1 C5 C14 -140.87(16) . . . .
O2 C10 C11 C6 59.7(2) . . . .
O2 C10 C11 C18 -61.6(2) . . . .
O3 C3 C9 N1 -45.4(2) . . . .
O3 C3 C9 C8 76.93(19) . . . .
O5 C4 C14 C5 -132.50(19) . . . .
N1 N3 C4 O5 176.91(17) . . . .
N1 N3 C4 C14 1.4(2) . . . .
N1 C1 C5 N2 157.31(14) . . . .
N1 C1 C5 C14 34.25(19) . . . .
N2 C5 C14 C4 179.60(14) . . . .
N3 N1 C1 O1 -174.72(15) . . . .
N3 N1 C1 C5 10.1(2) . . . .
N3 N1 C9 C3 76.15(18) . . . .
N3 N1 C9 C8 -44.03(19) . . . .
N3 C4 C14 C5 42.8(2) . . . .
N4 C3 C9 N1 140.42(15) . . . .
N4 C3 C9 C8 -97.29(17) . . . .
N4 C16 C25 C27 66.9(2) . . . .
N4 C16 C25 C31 -171.04(17) . . . .
C1 N1 N3 C4 -31.3(2) . . . .
C1 N1 C9 C3 -109.15(17) . . . .
C1 N1 C9 C8 130.67(16) . . . .
C1 C5 C14 C4 -59.88(17) . . . .
C2 O2 C10 C11 176.14(15) . . . .
C2 N2 C5 C1 138.76(16) . . . .
C2 N2 C5 C14 -100.51(19) . . . .
C3 N4 C16 C25 108.6(2) . . . .
C5 N2 C2 O2 -175.64(15) . . . .
C5 N2 C2 O4 4.8(3) . . . .
C6 C11 C18 C12 6.37(18) . . . .
C6 C11 C18 C17 -175.14(18) . . . .
C6 C13 C24 C20 -0.5(3) . . . .
C6 C15 C22 C20 -0.5(3) . . . .
C7 C8 C9 N1 -51.89(19) . . . .
C7 C8 C9 C3 -173.47(14) . . . .
C7 C21 C26 C29 2.2(3) . . . .
C7 C30 C32 C29 1.7(4) . . . .
C8 C7 C21 C26 -178.02(19) . . . .
C8 C7 C30 C32 176.1(2) . . . .
C9 N1 N3 C4 143.47(16) . . . .
C9 N1 C1 O1 10.7(3) . . . .
C9 N1 C1 C5 -164.42(14) . . . .
C10 O2 C2 O4 -4.6(2) . . . .
C10 O2 C2 N2 175.81(15) . . . .
C10 C11 C18 C12 135.55(16) . . . .
C10 C11 C18 C17 -46.0(3) . . . .
C11 C6 C13 C12 3.14(19) . . . .
C11 C6 C13 C24 -176.51(16) . . . .
C11 C6 C15 C22 176.34(17) . . . .
C12 C13 C24 C20 179.93(19) . . . .
C12 C23 C28 C19 0.9(3) . . . .
C13 C6 C11 C10 -133.72(17) . . . .
C13 C6 C11 C18 -5.71(18) . . . .
C13 C6 C15 C22 0.0(3) . . . .
C13 C12 C18 C11 -4.83(19) . . . .
C13 C12 C18 C17 176.51(16) . . . .
C13 C12 C23 C28 -177.97(18) . . . .
C15 C6 C11 C10 49.6(3) . . . .
C15 C6 C11 C18 177.65(18) . . . .
C15 C6 C13 C12 -179.85(16) . . . .
C15 C6 C13 C24 0.5(3) . . . .
C16 N4 C3 O3 -2.7(3) . . . .
C16 N4 C3 C9 171.16(15) . . . .
C17 C19 C28 C23 -1.8(3) . . . .
C18 C12 C13 C6 1.0(2) . . . .
C18 C12 C13 C24 -179.36(18) . . . .
C18 C12 C23 C28 1.4(3) . . . .
C18 C17 C19 C28 0.2(3) . . . .
C19 C17 C18 C11 -176.18(18) . . . .
C19 C17 C18 C12 2.2(3) . . . .
C21 C7 C8 C9 -37.9(2) . . . .
C21 C7 C30 C32 -3.1(3) . . . .
C21 C26 C29 C32 -3.6(4) . . . .
C22 C20 C24 C13 0.0(3) . . . .
C23 C12 C13 C6 -179.49(19) . . . .
C23 C12 C13 C24 0.1(3) . . . .
C23 C12 C18 C11 175.63(16) . . . .
C23 C12 C18 C17 -3.0(3) . . . .
C24 C20 C22 C15 0.5(3) . . . .
C26 C29 C32 C30 1.7(4) . . . .
C30 C7 C8 C9 142.97(18) . . . .
C30 C7 C21 C26 1.2(3) . . . .
